data_1515820
loop_
_publ_author_name
'Krauss, Hannes'
'Bal\'azs, Gabor'
'Bodensteiner, Michael'
'Scheer, Manfred'

_publ_section_title
;
 The potential of a cyclo-As5 ligand complex in coordination chemistry
;
_journal_issue 3
_journal_name_full 'Chemical Science'
_journal_page_first 337
_journal_paper_doi 10.1039/c0sc00254b
_journal_volume 1
_journal_year 2010
_chemical_compound_source 'see text'
_chemical_formula_moiety 'C10 H15 As5 Cu2 Fe I2, C H2 Cl2'
_chemical_formula_sum 'C11 H17 As5 Cl2 Cu2 Fe I2'
_chemical_formula_weight 1031.50
_chemical_name_systematic ?
_space_group_IT_number 62
_symmetry_cell_setting orthorhombic
_symmetry_Int_Tables_number 62
_symmetry_space_group_name_Hall '-P 2ac 2n'
_symmetry_space_group_name_H-M 'P n m a'
_atom_sites_solution_hydrogens geom
_atom_sites_solution_primary direct
_atom_sites_solution_secondary difmap
_cell_angle_alpha 90
_cell_angle_beta 90
_cell_angle_gamma 90
_cell_formula_units_Z 8
_cell_length_a 15.6513(2)
_cell_length_b 11.7371(3)
_cell_length_c 24.5300(5)
_cell_measurement_reflns_used 5451
_cell_measurement_temperature 123.0(1)
_cell_measurement_theta_max 61.9196
_cell_measurement_theta_min 3.3435
_cell_volume 4506.18(16)
_computing_cell_refinement
;
CrysAlis RED, Oxford Diffraction Ltd.,
Version 1.171.32.5 (release 08-05-2007 CrysAlis171 .NET)
(compiled May 8 2007,13:10:02)
;
_computing_data_collection
;
CrysAlis CCD, Oxford Diffraction Ltd.,
Version 1.171.32.5 (release 08-05-2007 CrysAlis171 .NET)
(compiled May 8 2007,13:10:02)
;
_computing_data_reduction
;
CrysAlis RED, Oxford Diffraction Ltd.,
Version 1.171.32.5 (release 08-05-2007 CrysAlis171 .NET)
(compiled May 8 2007,13:10:02)
;
_computing_molecular_graphics 'PLATON (Spek, 1990)'
_computing_publication_material 'PLATON (Spek, 2003)'
_computing_structure_refinement 'SHELXL-97 (Sheldrick, 1997)'
_computing_structure_solution 'SIR-97 (Altomare, 1999)'
_diffrn_ambient_temperature 123.0(1)
_diffrn_detector_area_resol_mean 10.5431
_diffrn_measured_fraction_theta_full 0.970
_diffrn_measured_fraction_theta_max 0.971
_diffrn_measurement_details
;
1 omega -47.00 -8.00 1.0000 15.0000
omega____ theta____ kappa____ phi______ omega'___ theta'___ frames
- 2.5071 112.0000 -46.0000 0.0000 0.0000 39

2 omega -25.00 28.00 1.0000 15.0000
omega____ theta____ kappa____ phi______ omega'___ theta'___ frames
- 2.5071 45.0000 0.0000 0.0000 0.0000 53

3 omega 23.00 80.00 1.0000 15.0000
omega____ theta____ kappa____ phi______ omega'___ theta'___ frames
- 2.5071 75.0000 0.0000 0.0000 0.0000 57

4 omega -157.00 -103.00 1.0000 90.0000
omega____ theta____ kappa____ phi______ omega'___ theta'___ frames
- -83.1433 -58.0000 126.0000 0.0000 0.0000 54

5 omega -107.00 -53.00 1.0000 90.0000
omega____ theta____ kappa____ phi______ omega'___ theta'___ frames
- -83.1433 -58.0000 126.0000 0.0000 0.0000 54

6 omega 47.00 90.00 1.0000 90.0000
omega____ theta____ kappa____ phi______ omega'___ theta'___ frames
- 84.3933 -111.0000 -45.0000 0.0000 0.0000 43

7 omega 58.00 98.00 1.0000 90.0000
omega____ theta____ kappa____ phi______ omega'___ theta'___ frames
- 84.3933 -129.0000 130.0000 0.0000 0.0000 40

8 omega 34.00 62.00 1.0000 90.0000
omega____ theta____ kappa____ phi______ omega'___ theta'___ frames
- 84.3933 -45.0000 240.0000 0.0000 0.0000 28

9 omega 51.00 109.00 1.0000 90.0000
omega____ theta____ kappa____ phi______ omega'___ theta'___ frames
- 84.3933 75.0000 0.0000 0.0000 0.0000 58

10 omega 59.00 101.00 1.0000 90.0000
omega____ theta____ kappa____ phi______ omega'___ theta'___ frames
- 84.3933 -45.0000 240.0000 0.0000 0.0000 42

;
_diffrn_measurement_device_type 'Oxford Diffraction Gemini Ultra'
_diffrn_measurement_method omega-scan
_diffrn_radiation_monochromator mirror
_diffrn_radiation_probe x-ray
_diffrn_radiation_source 'Ultra (Cu) X-ray Source'
_diffrn_radiation_type CuK\a
_diffrn_radiation_wavelength 1.54184
_diffrn_reflns_av_R_equivalents 0.0367
_diffrn_reflns_av_sigmaI/netI 0.0381
_diffrn_reflns_limit_h_max 17
_diffrn_reflns_limit_h_min -13
_diffrn_reflns_limit_k_max 13
_diffrn_reflns_limit_k_min -12
_diffrn_reflns_limit_l_max 27
_diffrn_reflns_limit_l_min -25
_diffrn_reflns_number 10949
_diffrn_reflns_reduction_process
;
;
_diffrn_reflns_theta_full 62.20
_diffrn_reflns_theta_max 62.20
_diffrn_reflns_theta_min 3.35
_diffrn_standards_decay_% 0
_diffrn_standards_interval_count 0
_diffrn_standards_interval_time 0
_diffrn_standards_number 0
_exptl_absorpt_coefficient_mu 39.105
_exptl_absorpt_correction_T_max 0.68000
_exptl_absorpt_correction_T_min 0.16675
_exptl_absorpt_correction_type multi-scan
_exptl_absorpt_process_details
;
CrysAlis RED, Oxford Diffraction Ltd.,
Version 1.171.32.5 (release 08-05-2007 CrysAlis171 .NET)
(compiled May 8 2007,13:10:02)
Empirical absorption correction using spherical harmonics,
implemented in SCALE3 ABSPACK scaling algorithm.
;
_exptl_crystal_colour black
_exptl_crystal_density_diffrn 3.041
_exptl_crystal_density_method 'Not Measured'
_exptl_crystal_description rod
_exptl_crystal_F_000 3776
_exptl_crystal_size_max 0.350
_exptl_crystal_size_mid 0.020
_exptl_crystal_size_min 0.010
_refine_diff_density_max 1.022
_refine_diff_density_min -0.957
_refine_diff_density_rms 0.181
_refine_ls_extinction_method none
_refine_ls_goodness_of_fit_ref 0.985
_refine_ls_hydrogen_treatment mixed
_refine_ls_matrix_type full
_refine_ls_number_parameters 231
_refine_ls_number_reflns 3650
_refine_ls_number_restraints 10
_refine_ls_restrained_S_all 0.984
_refine_ls_R_factor_all 0.0464
_refine_ls_R_factor_gt 0.0322
_refine_ls_shift/su_max 0.001
_refine_ls_shift/su_mean 0.000
_refine_ls_structure_factor_coef Fsqd
_refine_ls_weighting_details 'calc w=1/[\s^2^(Fo^2^)+(0.0510P)^2^] where P=(Fo^2^+2Fc^2^)/3'
_refine_ls_weighting_scheme calc
_refine_ls_wR_factor_gt 0.0741
_refine_ls_wR_factor_ref 0.0799
_reflns_number_gt 2862
_reflns_number_total 3650
_reflns_threshold_expression I>2\s(I)
_cod_data_source_file c0sc00254b.txt
_cod_data_source_block hfk52_2
_cod_depositor_comments
;
The following automatic conversions were performed:

'_symmetry_cell_setting' value 'Orthorhombic' changed to
'orthorhombic' according to
/usr/data/users/saulius/automatic-downloads/retrospective/RSC/lib/dictionaries/cif_core.dic
dictionary named 'cif_core.dic' version 2.4.2 from 2011-04-26.

Automatic conversion script
Id: cif_fix_values 2281 2013-09-26 08:29:07Z andrius 
;
_cod_database_code 1515820

loop_
_symmetry_equiv_pos_site_id
_symmetry_equiv_pos_as_xyz
1 x,y,z
2 1/2-x,-y,1/2+z
3 1/2+x,1/2-y,1/2-z
4 -x,1/2+y,-z
5 -x,-y,-z
6 1/2+x,y,1/2-z
7 1/2-x,1/2+y,1/2+z
8 x,1/2-y,z

loop_
_atom_site_aniso_label
_atom_site_aniso_U_11
_atom_site_aniso_U_22
_atom_site_aniso_U_33
_atom_site_aniso_U_23
_atom_site_aniso_U_13
_atom_site_aniso_U_12
I1 0.0236(3) 0.0278(4) 0.0291(4) 0.0000 -0.0022(3) 0.0000
I2 0.0163(2) 0.0280(3) 0.0341(3) -0.0034(2) 0.0026(2) -0.0016(2)
I3 0.0188(3) 0.0406(5) 0.0269(4) 0.0000 0.0014(3) 0.0000
As1 0.0143(5) 0.0261(7) 0.0280(6) 0.0000 -0.0004(4) 0.0000
As2 0.0174(3) 0.0221(5) 0.0266(4) -0.0018(4) 0.0022(3) -0.0025(3)
As3 0.0156(3) 0.0238(5) 0.0263(4) 0.0005(4) 0.0000(3) 0.0023(3)
As4 0.0200(4) 0.0372(6) 0.0372(5) -0.0100(4) 0.0060(3) -0.0083(4)
As5 0.0298(4) 0.0345(6) 0.0484(6) 0.0156(5) 0.0151(4) 0.0090(4)
As6 0.0177(5) 0.0766(12) 0.0282(7) 0.0000 -0.0024(5) 0.0000
Cu1 0.0195(5) 0.0306(7) 0.0278(6) 0.0014(5) 0.0020(4) 0.0000(5)
Cu2 0.0218(7) 0.0301(10) 0.0361(9) 0.0000 -0.0034(7) 0.0000
Cu3 0.0183(7) 0.0524(13) 0.0328(9) 0.0000 0.0027(7) 0.0000
Fe1 0.0148(7) 0.0199(10) 0.0219(8) 0.0000 -0.0001(6) 0.0000
Fe2 0.0136(7) 0.0233(10) 0.0243(9) 0.0000 0.0014(6) 0.0000
C1 0.023(5) 0.033(8) 0.027(6) 0.0000 0.002(5) 0.0000
C2 0.063(5) 0.020(5) 0.008(3) 0.004(3) -0.005(3) 0.017(4)
C3 0.033(4) 0.060(6) 0.020(4) 0.002(4) 0.003(3) -0.023(4)
C4 0.100(5) 0.095(7) 0.024(3) 0.0000 0.001(3) 0.0000
C5 0.100(5) 0.095(7) 0.024(3) 0.0000 0.001(3) 0.0000
C6 0.100(5) 0.095(7) 0.024(3) 0.0000 0.001(3) 0.0000
C7 0.026(5) 0.039(8) 0.027(6) 0.0000 0.004(5) 0.0000
C8 0.027(4) 0.024(5) 0.027(4) -0.005(4) 0.011(3) 0.002(4)
C9 0.021(3) 0.020(4) 0.035(4) 0.000(4) 0.013(3) 0.004(3)
C10 0.034(6) 0.073(11) 0.022(6) 0.0000 -0.001(5) 0.0000
C11 0.045(5) 0.050(7) 0.049(6) -0.020(5) 0.018(4) -0.011(5)
C12 0.020(4) 0.042(6) 0.050(5) 0.007(4) 0.008(4) 0.009(4)
Cl1 0.0621(14) 0.0549(18) 0.0652(15) -0.0080(13) -0.0091(12) -0.0104(13)
C14 0.037(6) 0.080(12) 0.041(8) 0.0000 0.001(6) 0.0000
Cl2 0.0803(17) 0.0439(17) 0.0679(16) -0.0065(13) 0.0001(14) -0.0052(14)
C13 0.037(6) 0.075(11) 0.037(7) 0.0000 -0.002(6) 0.0000

loop_
_atom_site_label
_atom_site_type_symbol
_atom_site_thermal_displace_type
_atom_site_fract_x
_atom_site_fract_y
_atom_site_fract_z
_atom_site_occupancy
_atom_site_U_iso_or_equiv
_atom_site_calc_flag
_atom_site_refinement_flags
I1 I Uani 0.48129(4) 0.75000 0.60557(3) 1.000 0.0268(2) . .
I2 I Uani 0.25986(3) 0.93481(4) 0.55662(2) 1.000 0.0261(2) . .
I3 I Uani 0.14617(4) 0.75000 0.42601(3) 1.000 0.0288(2) . .
As1 As Uani 0.61814(6) 0.75000 0.45230(5) 1.000 0.0228(3) . .
As2 As Uani 0.52614(4) 0.90670(7) 0.45246(3) 1.000 0.0220(2) . .
As3 As Uani 0.38199(4) 0.85026(8) 0.43615(3) 1.000 0.0219(2) . .
As4 As Uani 0.04552(5) 0.85177(8) 0.59023(4) 1.000 0.0315(3) . .
As5 As Uani -0.06868(5) 0.91267(9) 0.53390(4) 1.000 0.0376(3) . .
As6 As Uani -0.13492(7) 0.75000 0.49555(5) 1.000 0.0408(5) . .
Cu1 Cu Uani 0.41972(6) 0.88875(10) 0.53343(4) 1.000 0.0260(3) . .
Cu2 Cu Uani 0.17214(9) 0.75000 0.53649(6) 1.000 0.0293(5) . .
Cu3 Cu Uani 0.02343(9) 0.75000 0.49273(7) 1.000 0.0345(6) . .
Fe1 Fe Uani 0.49919(9) 0.75000 0.38469(6) 1.000 0.0189(5) . .
Fe2 Fe Uani -0.09548(9) 0.75000 0.59595(6) 1.000 0.0204(5) . .
C1 C Uani 0.4315(6) 0.75000 0.3102(4) 1.000 0.028(4) . .
C2 C Uani 0.4840(5) 0.8462(7) 0.3134(3) 1.000 0.030(3) . .
C3 C Uani 0.5713(5) 0.8114(8) 0.3184(3) 1.000 0.038(3) . .
C4 C Uani 0.3376(12) 0.75000 0.3019(6) 1.000 0.073(3) . .
C5 C Uani 0.4572(8) 0.9665(11) 0.3078(4) 1.000 0.073(3) . .
C6 C Uani 0.6483(8) 0.8846(11) 0.3190(4) 1.000 0.073(3) . .
C7 C Uani -0.1026(6) 0.75000 0.6820(4) 1.000 0.031(4) . .
C8 C Uani -0.1444(4) 0.8485(7) 0.6608(3) 1.000 0.026(3) . .
C9 C Uani -0.2120(4) 0.8112(7) 0.6261(3) 1.000 0.025(2) . .
C10 C Uani -0.0294(7) 0.75000 0.7221(5) 1.000 0.043(5) . .
C11 C Uani -0.1241(5) 0.9692(9) 0.6749(4) 1.000 0.048(3) . .
C12 C Uani -0.2745(4) 0.8851(8) 0.5977(4) 1.000 0.037(3) . .
Cl1 Cl Uani 0.79448(16) 0.1263(2) 0.27450(11) 1.000 0.0607(9) . .
C14 C Uani 0.7521(8) 0.25000 0.3051(6) 1.000 0.053(5) . .
Cl2 Cl Uani -0.10900(19) 0.8734(2) 0.34292(11) 1.000 0.0640(10) . .
C13 C Uani -0.0490(8) 0.75000 0.3333(5) 1.000 0.050(5) . .
H4A H Uiso 0.308(3) 0.75000 0.3363(15) 1.000 0.0430 . .
H4B H Uiso 0.326(3) 0.811(4) 0.277(2) 1.000 0.0430 . .
H5A H Uiso 0.46030 0.98910 0.26940 1.000 0.1100 calc R
H5B H Uiso 0.49520 1.01510 0.32940 1.000 0.1100 calc R
H5C H Uiso 0.39840 0.97510 0.32090 1.000 0.1100 calc R
H6A H Uiso 0.69310 0.84800 0.34080 1.000 0.1100 calc R
H6B H Uiso 0.63400 0.95870 0.33510 1.000 0.1100 calc R
H6C H Uiso 0.66880 0.89560 0.28160 1.000 0.1100 calc R
H10A H Uiso -0.054(3) 0.75000 0.7589(10) 1.000 0.0430 . .
H10B H Uiso 0.003(3) 0.820(4) 0.717(2) 1.000 0.0430 . .
H11A H Uiso -0.13800 1.01840 0.64380 1.000 0.0720 calc R
H11B H Uiso -0.06320 0.97590 0.68340 1.000 0.0720 calc R
H11C H Uiso -0.15800 0.99240 0.70660 1.000 0.0720 calc R
H12A H Uiso -0.28810 0.85220 0.56200 1.000 0.0560 calc R
H12B H Uiso -0.25000 0.96120 0.59280 1.000 0.0560 calc R
H12C H Uiso -0.32680 0.89070 0.61950 1.000 0.0560 calc R
H14A H Uiso 0.68920 0.25000 0.30120 1.000 0.0630 calc .
H14B H Uiso 0.76590 0.25000 0.34450 1.000 0.0630 calc .
H13A H Uiso -0.02540 0.75000 0.29580 1.000 0.0590 calc .
H13B H Uiso -0.00040 0.75000 0.35910 1.000 0.0590 calc .

loop_
_atom_type_symbol
_atom_type_description
_atom_type_scat_dispersion_real
_atom_type_scat_dispersion_imag
_atom_type_scat_source
I I -0.3257 6.8362 'International Tables Vol C Tables 4.2.6.8 and 6.1.1.4'
Fe Fe -1.1336 3.1974 'International Tables Vol C Tables 4.2.6.8 and 6.1.1.4'
Cu Cu -1.9646 0.5888 'International Tables Vol C Tables 4.2.6.8 and 6.1.1.4'
Cl Cl 0.3639 0.7018 'International Tables Vol C Tables 4.2.6.8 and 6.1.1.4'
As As -0.9300 1.0051 'International Tables Vol C Tables 4.2.6.8 and 6.1.1.4'
H H 0.0000 0.0000 'International Tables Vol C Tables 4.2.6.8 and 6.1.1.4'
C C 0.0181 0.0091 'International Tables Vol C Tables 4.2.6.8 and 6.1.1.4'

loop_
_geom_angle_atom_site_label_1
_geom_angle_atom_site_label_2
_geom_angle_atom_site_label_3
_geom_angle
_geom_angle_site_symmetry_1
_geom_angle_site_symmetry_3
_geom_angle_publ_flag
Cu1 I1 Cu1 77.89(4) . 8_565 yes
Cu1 I2 Cu2 106.80(4) . . yes
Cu2 I3 Cu3 58.10(5) . . yes
As2 As1 Fe1 62.67(3) . . yes
As2 As1 As2 103.89(4) . 8_565 yes
As2 As1 Fe1 62.67(3) 8_565 . yes
As1 As2 As3 111.35(4) . . yes
As1 As2 Cu1 109.41(5) . . yes
As1 As2 Fe1 61.73(4) . . yes
As1 As2 Cu1 122.19(4) . 5_676 yes
As3 As2 Cu1 59.99(3) . . yes
As3 As2 Fe1 61.79(4) . . yes
As3 As2 Cu1 126.45(4) . 5_676 yes
Cu1 As2 Fe1 109.77(5) . . yes
Cu1 As2 Cu1 100.61(4) . 5_676 yes
Cu1 As2 Fe1 145.87(5) 5_676 . yes
As2 As3 Cu1 64.29(3) . . yes
As2 As3 Fe1 61.64(4) . . yes
As2 As3 As3 106.13(4) . 8_565 yes
Cu1 As3 Fe1 113.01(5) . . yes
As3 As3 Cu1 100.41(4) 8_565 . yes
As3 As3 Fe1 62.15(3) 8_565 . yes
As5 As4 Cu2 114.08(5) . . yes
As5 As4 Cu3 61.29(4) . . yes
As5 As4 Fe2 60.90(4) . . yes
As4 As4 As5 107.56(5) 8_565 . yes
Cu2 As4 Cu3 57.15(5) . . yes
Cu2 As4 Fe2 117.90(5) . . yes
As4 As4 Cu2 63.35(3) 8_565 . yes
Cu3 As4 Fe2 74.12(5) . . yes
As4 As4 Cu3 63.70(4) 8_565 . yes
As4 As4 Fe2 61.62(3) 8_565 . yes
As4 As5 As6 108.59(5) . . yes
As4 As5 Cu3 65.56(5) . . yes
As4 As5 Fe2 62.42(5) . . yes
As6 As5 Cu3 59.71(4) . . yes
As6 As5 Fe2 63.16(5) . . yes
Cu3 As5 Fe2 76.49(5) . . yes
As5 As6 Cu3 64.75(4) . . yes
As5 As6 Fe2 60.54(4) . . yes
As5 As6 As5 107.50(6) . 8_565 yes
Cu3 As6 Fe2 77.53(6) . . yes
As5 As6 Cu3 64.75(4) 8_565 . yes
As5 As6 Fe2 60.54(4) 8_565 . yes
I1 Cu1 I2 109.65(4) . . yes
I1 Cu1 As2 109.53(4) . . yes
I1 Cu1 As3 128.78(5) . . yes
I1 Cu1 As2 111.88(4) . 5_676 yes
I2 Cu1 As2 139.47(5) . . yes
I2 Cu1 As3 91.09(4) . . yes
I2 Cu1 As2 95.33(4) . 5_676 yes
As2 Cu1 As3 55.72(3) . . yes
As2 Cu1 As2 79.40(4) . 5_676 yes
As2 Cu1 As3 112.05(5) 5_676 . yes
I2 Cu2 I3 105.35(4) . . yes
I2 Cu2 As4 85.71(3) . . yes
I2 Cu2 I2 112.15(5) . 8_565 yes
I2 Cu2 As4 132.03(6) . 8_565 yes
I3 Cu2 As4 112.28(5) . . yes
I2 Cu2 I3 105.35(4) 8_565 . yes
I3 Cu2 As4 112.28(5) . 8_565 yes
I2 Cu2 As4 132.03(6) 8_565 . yes
As4 Cu2 As4 53.30(4) . 8_565 yes
I2 Cu2 As4 85.71(3) 8_565 8_565 yes
I3 Cu3 As4 118.54(5) . . yes
I3 Cu3 As5 132.44(3) . . yes
I3 Cu3 As6 141.17(8) . . yes
I3 Cu3 As4 118.54(5) . 8_565 yes
I3 Cu3 As5 132.44(3) . 8_565 yes
As4 Cu3 As5 53.16(4) . . yes
As4 Cu3 As6 95.94(6) . . yes
As4 Cu3 As4 52.61(4) . 8_565 yes
As4 Cu3 As5 92.98(6) . 8_565 yes
As5 Cu3 As6 55.54(4) . . yes
As4 Cu3 As5 92.98(6) 8_565 . yes
As5 Cu3 As5 94.65(6) . 8_565 yes
As4 Cu3 As6 95.94(6) 8_565 . yes
As5 Cu3 As6 55.54(4) 8_565 . yes
As4 Cu3 As5 53.16(4) 8_565 8_565 yes
As1 Fe1 As2 55.60(3) . . yes
As1 Fe1 As3 102.15(6) . . yes
As1 Fe1 C1 161.8(3) . . yes
As1 Fe1 C2 129.8(2) . . yes
As1 Fe1 C3 96.5(2) . . yes
As1 Fe1 As2 55.60(3) . 8_565 yes
As1 Fe1 As3 102.15(6) . 8_565 yes
As1 Fe1 C2 129.8(2) . 8_565 yes
As1 Fe1 C3 96.5(2) . 8_565 yes
As2 Fe1 As3 56.57(3) . . yes
As2 Fe1 C1 131.00(7) . . yes
As2 Fe1 C2 100.2(2) . . yes
As2 Fe1 C3 99.8(2) . . yes
As2 Fe1 As2 94.00(5) . 8_565 yes
As2 Fe1 As3 97.62(5) . 8_565 yes
As2 Fe1 C2 164.8(2) . 8_565 yes
As2 Fe1 C3 132.1(2) . 8_565 yes
As3 Fe1 C1 93.9(2) . . yes
As3 Fe1 C2 94.8(2) . . yes
As3 Fe1 C3 128.1(2) . . yes
As2 Fe1 As3 97.62(5) 8_565 . yes
As3 Fe1 As3 55.71(4) . 8_565 yes
As3 Fe1 C2 126.0(2) . 8_565 yes
As3 Fe1 C3 159.6(2) . 8_565 yes
C1 Fe1 C2 38.8(3) . . yes
C1 Fe1 C3 66.5(3) . . yes
As2 Fe1 C1 131.00(7) 8_565 . yes
As3 Fe1 C1 93.9(2) 8_565 . yes
C1 Fe1 C2 38.8(3) . 8_565 yes
C1 Fe1 C3 66.5(3) . 8_565 yes
C2 Fe1 C3 39.8(3) . . yes
As2 Fe1 C2 164.8(2) 8_565 . yes
As3 Fe1 C2 126.0(2) 8_565 . yes
C2 Fe1 C2 65.2(3) . 8_565 yes
C2 Fe1 C3 66.5(3) . 8_565 yes
As2 Fe1 C3 132.1(2) 8_565 . yes
As3 Fe1 C3 159.6(2) 8_565 . yes
C2 Fe1 C3 66.5(3) 8_565 . yes
C3 Fe1 C3 40.0(4) . 8_565 yes
As2 Fe1 As3 56.57(3) 8_565 8_565 yes
As2 Fe1 C2 100.2(2) 8_565 8_565 yes
As2 Fe1 C3 99.8(2) 8_565 8_565 yes
As3 Fe1 C2 94.8(2) 8_565 8_565 yes
As3 Fe1 C3 128.1(2) 8_565 8_565 yes
C2 Fe1 C3 39.8(3) 8_565 8_565 yes
As4 Fe2 As5 56.69(4) . . yes
As4 Fe2 As6 99.17(6) . . yes
As4 Fe2 C7 95.9(2) . . yes
As4 Fe2 C8 95.76(19) . . yes
As4 Fe2 C9 128.4(2) . . yes
As4 Fe2 As4 56.75(4) . 8_565 yes
As4 Fe2 As5 100.56(6) . 8_565 yes
As4 Fe2 C8 128.39(19) . 8_565 yes
As4 Fe2 C9 161.3(2) . 8_565 yes
As5 Fe2 As6 56.31(4) . . yes
As5 Fe2 C7 128.49(6) . . yes
As5 Fe2 C8 95.9(2) . . yes
As5 Fe2 C9 95.7(2) . . yes
As4 Fe2 As5 100.56(6) 8_565 . yes
As5 Fe2 As5 100.82(6) . 8_565 yes
As5 Fe2 C8 161.2(2) . 8_565 yes
As5 Fe2 C9 128.9(2) . 8_565 yes
As6 Fe2 C7 162.9(3) . . yes
As6 Fe2 C8 130.0(2) . . yes
As6 Fe2 C9 97.5(2) . . yes
As4 Fe2 As6 99.17(6) 8_565 . yes
As5 Fe2 As6 56.31(4) 8_565 . yes
As6 Fe2 C8 130.0(2) . 8_565 yes
As6 Fe2 C9 97.5(2) . 8_565 yes
C7 Fe2 C8 39.5(2) . . yes
C7 Fe2 C9 66.5(3) . . yes
As4 Fe2 C7 95.9(2) 8_565 . yes
As5 Fe2 C7 128.49(6) 8_565 . yes
C7 Fe2 C8 39.5(2) . 8_565 yes
C7 Fe2 C9 66.5(3) . 8_565 yes
C8 Fe2 C9 39.7(3) . . yes
As4 Fe2 C8 128.39(19) 8_565 . yes
As5 Fe2 C8 161.2(2) 8_565 . yes
C8 Fe2 C8 66.4(3) . 8_565 yes
C8 Fe2 C9 66.8(3) . 8_565 yes
As4 Fe2 C9 161.3(2) 8_565 . yes
As5 Fe2 C9 128.9(2) 8_565 . yes
C8 Fe2 C9 66.8(3) 8_565 . yes
C9 Fe2 C9 40.1(3) . 8_565 yes
As4 Fe2 As5 56.69(4) 8_565 8_565 yes
As4 Fe2 C8 95.76(19) 8_565 8_565 yes
As4 Fe2 C9 128.4(2) 8_565 8_565 yes
As5 Fe2 C8 95.9(2) 8_565 8_565 yes
As5 Fe2 C9 95.7(2) 8_565 8_565 yes
C8 Fe2 C9 39.7(3) 8_565 8_565 yes
Fe1 C1 C2 69.9(5) . . yes
Fe1 C1 C4 128.0(8) . . yes
Fe1 C1 C2 69.9(5) . 8_565 yes
C2 C1 C4 126.1(5) . . no
C2 C1 C2 107.7(8) . 8_565 no
C2 C1 C4 126.1(5) 8_565 . no
Fe1 C2 C1 71.2(5) . . yes
Fe1 C2 C3 70.5(4) . . yes
Fe1 C2 C5 128.6(6) . . yes
C1 C2 C3 109.6(7) . . no
C1 C2 C5 126.8(8) . . no
C3 C2 C5 123.4(8) . . no
Fe1 C3 C2 69.7(4) . . yes
Fe1 C3 C6 128.8(6) . . yes
Fe1 C3 C3 70.0(4) . 8_565 yes
C2 C3 C6 127.8(9) . . no
C2 C3 C3 106.6(7) . 8_565 no
C3 C3 C6 125.5(8) 8_565 . no
Fe2 C7 C8 70.1(5) . . yes
Fe2 C7 C10 127.6(7) . . yes
Fe2 C7 C8 70.1(5) . 8_565 yes
C8 C7 C10 125.8(4) . . no
C8 C7 C8 108.3(7) . 8_565 no
C8 C7 C10 125.8(4) 8_565 . no
Fe2 C8 C7 70.4(5) . . yes
Fe2 C8 C9 69.6(4) . . yes
Fe2 C8 C11 128.1(5) . . yes
C7 C8 C9 108.0(7) . . no
C7 C8 C11 126.0(7) . . no
C9 C8 C11 126.0(7) . . no
Fe2 C9 C8 70.8(4) . . yes
Fe2 C9 C12 127.6(6) . . yes
Fe2 C9 C9 70.0(4) . 8_565 yes
C8 C9 C12 126.2(7) . . no
C8 C9 C9 107.9(6) . 8_565 no
C9 C9 C12 125.8(7) 8_565 . no
C1 C4 H4A 111(3) . . no
C1 C4 H4B 106(3) . . no
C1 C4 H4B 106(3) . 8_565 no
H4A C4 H4B 118(3) . . no
H4A C4 H4B 118(3) . 8_565 no
H4B C4 H4B 97(4) . 8_565 no
C2 C5 H5A 109.00 . . no
C2 C5 H5B 109.00 . . no
C2 C5 H5C 110.00 . . no
H5A C5 H5B 109.00 . . no
H5A C5 H5C 110.00 . . no
H5B C5 H5C 109.00 . . no
C3 C6 H6A 109.00 . . no
C3 C6 H6B 109.00 . . no
C3 C6 H6C 109.00 . . no
H6A C6 H6B 109.00 . . no
H6A C6 H6C 110.00 . . no
H6B C6 H6C 110.00 . . no
C7 C10 H10A 108(3) . . no
C7 C10 H10B 108(3) . . no
C7 C10 H10B 108(3) . 8_565 no
H10A C10 H10B 109(3) . . no
H10A C10 H10B 109(3) . 8_565 no
H10B C10 H10B 115(4) . 8_565 no
C8 C11 H11A 109.00 . . no
C8 C11 H11B 109.00 . . no
C8 C11 H11C 109.00 . . no
H11A C11 H11B 110.00 . . no
H11A C11 H11C 109.00 . . no
H11B C11 H11C 110.00 . . no
C9 C12 H12A 109.00 . . no
C9 C12 H12B 109.00 . . no
C9 C12 H12C 110.00 . . no
H12A C12 H12B 110.00 . . no
H12A C12 H12C 109.00 . . no
H12B C12 H12C 109.00 . . no
Cl1 C14 Cl1 110.8(7) . 8_555 yes
Cl1 C14 H14A 109.00 . . no
Cl1 C14 H14B 109.00 . . no
H14A C14 H14B 108.00 . . no
Cl1 C14 H14A 109.00 8_555 . no
Cl1 C14 H14B 109.00 8_555 . no
Cl2 C13 Cl2 112.5(7) . 8_565 yes
Cl2 C13 H13A 109.00 . . no
Cl2 C13 H13B 109.00 . . no
H13A C13 H13B 108.00 . . no
Cl2 C13 H13A 109.00 8_565 . no
Cl2 C13 H13B 109.00 8_565 . no

loop_
_geom_bond_atom_site_label_1
_geom_bond_atom_site_label_2
_geom_bond_distance
_geom_bond_site_symmetry_2
_geom_bond_publ_flag
I1 Cu1 2.5908(12) . yes
I1 Cu1 2.5908(12) 8_565 yes
I2 Cu1 2.6222(11) . yes
I2 Cu2 2.6142(9) . yes
I3 Cu2 2.7404(16) . yes
I3 Cu3 2.5237(17) . yes
As1 As2 2.3358(10) . yes
As1 Fe1 2.4933(18) . yes
As1 As2 2.3358(10) 8_565 yes
As2 As3 2.3852(9) . yes
As2 Cu1 2.6007(12) . yes
As2 Fe1 2.5148(13) . yes
As2 Cu1 2.5694(14) 5_676 yes
As3 Cu1 2.4994(12) . yes
As3 Fe1 2.5185(15) . yes
As3 As3 2.3535(13) 8_565 yes
As4 As5 2.3696(12) . yes
As4 Cu2 2.6631(15) . yes
As4 Cu3 2.6956(18) . yes
As4 Fe2 2.5133(15) . yes
As4 As4 2.3890(13) 8_565 yes
As5 As6 2.3675(12) . yes
As5 Cu3 2.5968(14) . yes
As5 Fe2 2.4775(14) . yes
As6 Cu3 2.4794(18) . yes
As6 Fe2 2.5390(19) . yes
Fe1 C1 2.112(10) . yes
Fe1 C2 2.095(8) . yes
Fe1 C3 2.107(8) . yes
Fe1 C2 2.095(8) 8_565 yes
Fe1 C3 2.107(8) 8_565 yes
Fe2 C7 2.114(10) . yes
Fe2 C8 2.110(8) . yes
Fe2 C9 2.095(7) . yes
Fe2 C8 2.110(8) 8_565 yes
Fe2 C9 2.095(7) 8_565 yes
Cl1 C14 1.764(8) . yes
Cl2 C13 1.742(7) . yes
C1 C2 1.399(10) . no
C1 C2 1.399(10) 8_565 no
C1 C4 1.48(2) . no
C2 C5 1.479(15) . no
C2 C3 1.431(11) . no
C3 C3 1.441(13) 8_565 no
C3 C6 1.480(15) . no
C7 C10 1.510(15) . no
C7 C8 1.427(10) 8_565 no
C7 C8 1.427(10) . no
C8 C11 1.493(13) . no
C8 C9 1.427(10) . no
C9 C12 1.481(11) . no
C9 C9 1.437(12) 8_565 no
C4 H4B 0.96(5) . no
C4 H4B 0.96(5) 8_565 no
C4 H4A 0.96(4) . no
C5 H5B 0.9800 . no
C5 H5C 0.9800 . no
C5 H5A 0.9800 . no
C6 H6B 0.9800 . no
C6 H6C 0.9800 . no
C6 H6A 0.9800 . no
C10 H10A 0.98(3) . no
C10 H10B 0.97(5) . no
C10 H10B 0.97(5) 8_565 no
C11 H11B 0.9800 . no
C11 H11A 0.9800 . no
C11 H11C 0.9800 . no
C12 H12B 0.9800 . no
C12 H12C 0.9800 . no
C12 H12A 0.9800 . no
C14 H14A 0.9900 . no
C14 H14B 0.9900 . no
C13 H13A 0.9900 . no
C13 H13B 0.9900 . no

loop_
_geom_contact_atom_site_label_1
_geom_contact_atom_site_label_2
_geom_contact_distance
_geom_contact_site_symmetry_2
_geom_contact_publ_flag
I2 As2 3.8378(8) 5_676 no
I2 As3 3.6567(9) . no
I2 As4 3.5894(9) . no
I3 As3 3.8819(9) . no
I3 As3 3.8819(9) 8_565 no
I3 C13 3.808(12) . no
I3 C13 3.808(12) . no
I1 H5B 3.2100 4_646 no
I1 H10A 3.37(3) 3_566 no
I1 H10A 3.37(3) 6_556 no
I1 H5B 3.2100 5_676 no
I2 H14B 3.2800 4_656 no
I2 H14B 3.2800 5_666 no
I2 H6B 3.3700 5_676 no
I3 H4A 3.36(4) . no
I3 H11A 3.2200 5_576 no
I3 H13B 2.8200 . no
I3 H11A 3.2200 4_546 no
I3 H13B 2.8200 . no
As1 C6 3.662(11) . no
As1 C6 3.662(11) 8_565 no
As1 Cu1 4.2955(12) 4_646 no
As1 Cu1 4.0320(14) 8_565 no
As2 I2 3.8378(8) 5_676 no
As3 Cu2 4.2697(15) . no
As3 Cu1 3.7300(14) 8_565 no
As3 I3 3.8819(9) . no
As3 C4 3.565(14) . no
As3 C5 3.628(11) . no
As3 C12 3.629(9) 5_576 no
As4 C11 3.642(9) . no
As4 Cl2 3.753(3) 5_576 no
As4 I2 3.5894(9) . no
As4 C10 3.642(11) . no
As5 Cu3 4.0748(11) 4_556 no
As5 C12 3.596(7) . no
As5 As5 3.4045(13) 5_576 no
As5 Cu3 4.0748(11) 5_576 no
As5 C11 3.627(10) . no
As6 C12 3.683(9) 8_565 no
As6 C12 3.683(9) . no
As1 H6A 3.1900 8_565 no
As1 H6A 3.1900 . no
As3 H5C 3.1900 . no
As3 H4A 2.95(4) . no
As3 H12B 3.1100 5_576 no
As4 H11B 3.2000 . no
As4 H10B 3.20(5) . no
As5 H12B 3.2400 . no
As5 H11A 3.1600 . no
As6 H12A 3.1400 . no
As6 H12A 3.1400 8_565 no
Cu1 As1 4.2955(12) 4_656 no
Cu2 C14 4.063(15) 4_656 no
Cu2 C14 4.063(15) 5_666 no
Cu3 C13 4.072(12) . no
Cu3 As5 4.0748(11) 4_546 no
Cu3 C13 4.072(12) . no
Cu3 As5 4.0748(11) 5_576 no
Cu2 H14B 3.0800 4_656 no
Cu2 H14B 3.0800 5_666 no
Cu3 H13B 3.3000 . no
Cu3 H13B 3.3000 . no
Fe1 H6A 3.4200 8_565 no
Fe1 H6B 3.4500 8_565 no
Fe2 H12A 3.3500 8_565 no
Fe2 H12B 3.4600 8_565 no
Cl2 As4 3.753(3) 5_576 no
Cl1 H11C 3.0500 2_564 no
C1 C5 2.573(13) . no
C1 C13 3.533(16) 3_565 no
C1 As3 3.396(9) . no
C1 C13 3.533(16) 6_555 no
C1 C5 2.573(13) 8_565 no
C1 C3 2.312(12) . no
C1 C3 2.312(12) 8_565 no
C1 As3 3.396(9) 8_565 no
C2 C6 2.614(15) . no
C2 As3 3.409(8) . no
C2 C4 2.570(19) . no
C2 As2 3.546(7) . no
C2 C2 2.258(12) 8_565 no
C2 C3 2.303(12) 8_565 no
C3 C2 2.303(12) 8_565 no
C3 C5 2.563(15) . no
C3 As2 3.545(8) . no
C3 As1 3.442(8) . no
C3 C1 2.312(12) . no
C3 C6 2.597(16) 8_565 no
C7 C11 2.601(11) 8_565 no
C7 As4 3.445(9) 8_565 no
C7 C9 2.308(11) 8_565 no
C7 As4 3.445(9) . no
C7 C11 2.601(11) . no
C7 C9 2.308(11) . no
C8 As5 3.415(7) . no
C8 As4 3.440(7) . no
C8 C9 2.315(11) 8_565 no
C8 C8 2.312(12) 8_565 no
C8 C12 2.594(10) . no
C8 C10 2.615(13) . no
C9 C11 2.601(12) . no
C9 C8 2.315(11) 8_565 no
C9 As6 3.497(7) . no
C9 C7 2.308(11) . no
C9 As5 3.401(7) . no
C9 C12 2.598(12) 8_565 no
C12 As3 3.629(9) 5_576 no
C13 Cu3 4.072(12) . no
C13 Cu3 4.072(12) . no
C13 I3 3.808(12) . no
C13 I3 3.808(12) . no
C14 Cu2 4.063(15) 4_646 no
C14 Cu2 4.063(15) 5_666 no
C1 H13A 2.6900 6_555 no
C1 H13A 2.6900 3_565 no
C2 H13A 2.9100 3_565 no
C2 H13A 2.9100 6_555 no
C4 H5C 2.8500 8_565 no
C4 H5C 2.8500 . no
C5 H6B 2.8500 . no
C5 H4B 2.85(5) . no
C6 H6A 2.8700 8_565 no
C6 H5B 2.8600 . no
C10 H11B 2.8700 8_565 no
C10 H11B 2.8700 . no
C11 H10B 2.84(5) . no
C11 H12B 2.8200 . no
C12 H12A 2.9300 8_565 no
C12 H11A 2.8800 . no
H4A As3 2.95(4) 8_565 no
H4A I3 3.36(4) . no
H4A As3 2.95(4) . no
H4B H5C 2.4800 . no
H4B C5 2.85(5) . no
H5B C6 2.8600 . no
H5B I1 3.2100 4_656 no
H5B I1 3.2100 5_676 no
H5B H6B 2.2800 . no
H5C H12C 2.4200 5_576 no
H5C C4 2.8500 . no
H5C H4B 2.4800 . no
H5C As3 3.1900 . no
H6A Cl2 3.1100 1_655 no
H6A H6A 2.3000 8_565 no
H6A As1 3.1900 . no
H6A C6 2.8700 8_565 no
H6B I2 3.3700 5_676 no
H6B H5B 2.2800 . no
H6B C5 2.8500 . no
H6C H11C 2.2700 2_574 no
H10A I1 3.37(3) 3_466 no
H10A I1 3.37(3) 6_456 no
H10A H14A 2.3600 2_565 no
H10A H14A 2.3600 7_555 no
H10B H11B 2.2600 . no
H10B C11 2.84(5) . no
H10B As4 3.20(5) . no
H11A H12B 2.2600 . no
H11A C12 2.8800 . no
H11A I3 3.2200 5_576 no
H11A I3 3.2200 4_556 no
H11A As5 3.1600 . no
H11B C10 2.8700 . no
H11B H10B 2.2600 . no
H11B As4 3.2000 . no
H11C Cl1 3.0500 2_565 no
H11C H6C 2.2700 2_575 no
H12A C12 2.9300 8_565 no
H12A As6 3.1400 . no
H12A H12A 2.4000 8_565 no
H12B As3 3.1100 5_576 no
H12B C11 2.8200 . no
H12B H11A 2.2600 . no
H12B As5 3.2400 . no
H12C H5C 2.4200 5_576 no
H13B I3 2.8200 . no
H13B Cu3 3.3000 . no
H13B Cu3 3.3000 . no
H13B I3 2.8200 . no
H14A H10A 2.3600 7_544 no
H14A H10A 2.3600 2_564 no
H14B I2 3.2800 4_646 no
H14B Cu2 3.0800 5_666 no
H14B Cu2 3.0800 4_646 no
H14B I2 3.2800 5_666 no

loop_
_geom_hbond_atom_site_label_D
_geom_hbond_atom_site_label_H
_geom_hbond_atom_site_label_A
_geom_hbond_distance_DH
_geom_hbond_distance_HA
_geom_hbond_distance_DA
_geom_hbond_angle_DHA
_geom_hbond_publ_flag
C13 H13B I3 0.9900 2.8200 3.808(12) 176.00 yes
C13 H13B I3 0.9900 2.8200 3.808(12) 176.00 yes

loop_
_geom_torsion_atom_site_label_1
_geom_torsion_atom_site_label_2
_geom_torsion_atom_site_label_3
_geom_torsion_atom_site_label_4
_geom_torsion
_geom_torsion_site_symmetry_1
_geom_torsion_site_symmetry_3
_geom_torsion_site_symmetry_4
_geom_torsion_publ_flag
Cu1 I1 Cu1 As3 -18.64(6) 8_565 . . no
Cu1 I1 Cu1 I2 89.59(4) 8_565 . . no
Cu1 I1 Cu1 As2 -79.85(5) 8_565 . . no
Cu2 I2 Cu1 I1 -70.94(5) . . . no
Cu2 I2 Cu1 As2 173.55(4) . . 5_676 no
Cu2 I2 Cu1 As2 93.65(8) . . . no
Cu2 I2 Cu1 As3 61.28(5) . . . no
Cu1 I2 Cu2 As4 138.36(6) . . 8_565 no
Cu1 I2 Cu2 I2 33.41(6) . . 8_565 no
Cu1 I2 Cu2 I3 -80.68(5) . . . no
Cu1 I2 Cu2 As4 167.38(4) . . . no
Cu3 I3 Cu2 I2 -120.63(4) . . . no
Cu3 I3 Cu2 As4 -29.00(3) . . . no
Cu2 I3 Cu3 As4 30.29(4) . . . no
Cu2 I3 Cu3 As5 94.97(9) . . . no
Cu2 I3 Cu3 As6 180.00 . . . no
Fe1 As1 As2 As3 38.15(5) . . . no
Fe1 As1 As2 Cu1 102.57(5) . . . no
As2 As1 As2 As3 -10.54(6) 8_565 . . no
As2 As1 As2 Cu1 53.89(6) 8_565 . . no
Fe1 As1 As2 Cu1 -140.54(6) . . 5_676 no
As2 As1 As2 Fe1 48.68(5) . 8_565 . no
As2 As1 Fe1 As3 -90.97(5) . . 8_565 no
As2 As1 Fe1 C2 162.1(3) . . 8_565 no
As2 As1 As2 Fe1 -48.68(5) 8_565 . . no
As2 As1 Fe1 As3 -33.87(3) . . . no
As2 As1 Fe1 C2 73.1(3) . . . no
As2 As1 Fe1 C3 97.4(3) . . . no
As2 As1 Fe1 As2 -124.84(5) . . 8_565 no
As2 As1 Fe1 As2 124.84(5) 8_565 . . no
As2 As1 Fe1 As3 90.97(5) 8_565 . . no
As2 As1 Fe1 C3 137.7(3) . . 8_565 no
As2 As1 Fe1 C3 -137.7(3) 8_565 . . no
As2 As1 Fe1 C2 -162.1(3) 8_565 . . no
Fe1 As2 As3 Cu1 138.85(5) . . . no
Cu1 As2 As3 As3 -93.99(5) . . 8_565 no
Cu1 As2 As3 Fe1 -138.85(5) . . . no
Fe1 As2 Cu1 As3 -38.04(5) . . . no
Fe1 As2 Cu1 As2 -164.18(4) . . 5_676 no
Fe1 As2 As3 As3 44.86(4) . . 8_565 no
Cu1 As2 As3 Cu1 -80.65(6) 5_676 . . no
Cu1 As2 As3 Fe1 140.49(6) 5_676 . . no
Cu1 As2 As3 As3 -174.65(4) 5_676 . 8_565 no
As1 As2 Cu1 I1 20.21(6) . . . no
As1 As2 Cu1 I2 -144.39(7) . . . no
As1 As2 Cu1 As3 -104.03(5) . . . no
As1 As2 Cu1 As2 129.83(4) . . 5_676 no
As3 As2 Cu1 I1 124.23(5) . . . no
As3 As2 Cu1 I2 -40.37(7) . . . no
As3 As2 Cu1 As2 -126.14(4) . . 5_676 no
Fe1 As2 Cu1 I1 86.19(5) . . . no
Fe1 As2 Cu1 I2 -78.41(9) . . . no
As3 As2 Fe1 C2 89.1(2) . . . no
As3 As2 Fe1 C3 129.5(2) . . . no
As3 As2 Fe1 As2 -96.49(5) . . 8_565 no
As3 As2 Fe1 As3 -39.71(4) . . 8_565 no
As3 As2 Fe1 C3 156.5(3) . . 8_565 no
Cu1 As2 Fe1 As1 -101.99(5) . . . no
Cu1 As2 Fe1 As3 37.26(4) . . . no
Cu1 As2 Fe1 C1 99.5(3) . . . no
Cu1 As2 Fe1 C2 126.3(2) . . . no
Cu1 As2 Fe1 C3 166.8(2) . . . no
Cu1 As2 Fe1 As2 -59.23(5) . . 8_565 no
Cu1 As2 Fe1 As3 -2.45(6) . . 8_565 no
Cu1 As2 Fe1 C3 -166.3(3) . . 8_565 no
Cu1 As2 Fe1 As1 106.54(8) 5_676 . . no
Cu1 As2 Fe1 As3 -114.22(8) 5_676 . . no
Cu1 As2 Fe1 C1 -52.0(4) 5_676 . . no
Cu1 As2 Fe1 C2 -25.2(2) 5_676 . . no
Cu1 As2 Fe1 C3 15.3(2) 5_676 . . no
Cu1 As2 Cu1 I1 -109.63(5) 5_676 . . no
Cu1 As2 Cu1 I2 85.77(8) 5_676 . . no
Cu1 As2 Cu1 As3 126.14(5) 5_676 . . no
Cu1 As2 Cu1 As2 0.00(2) 5_676 . 5_676 no
As1 As2 Fe1 As3 139.25(5) . . . no
As1 As2 Fe1 C1 -158.5(3) . . . no
As1 As2 Fe1 C2 -131.7(2) . . . no
As1 As2 Fe1 C3 -91.2(2) . . . no
As1 As2 Fe1 As2 42.76(4) . . 8_565 no
As1 As2 Fe1 As3 99.54(5) . . 8_565 no
As1 As2 Fe1 C3 -64.3(3) . . 8_565 no
As3 As2 Fe1 As1 -139.25(5) . . . no
As3 As2 Fe1 C1 62.3(3) . . . no
As1 As2 As3 Cu1 100.73(5) . . . no
As1 As2 As3 Fe1 -38.12(5) . . . no
As1 As2 As3 As3 6.74(6) . . 8_565 no
As3 As2 Cu1 As3 106.42(5) . 5_676 5_676 no
As3 As2 Cu1 I2 -160.24(4) . 5_676 5_676 no
As3 As2 Cu1 As2 60.37(5) . 5_676 5_676 no
Cu1 As2 Cu1 As3 46.05(5) . 5_676 5_676 no
Cu1 As2 Cu1 I2 139.39(4) . 5_676 5_676 no
Cu1 As2 Cu1 As2 0.00(5) . 5_676 5_676 no
As3 As3 Cu1 As2 161.91(4) 8_565 . 5_676 no
As2 As3 Fe1 C2 -161.7(3) . . 8_565 no
As2 As3 Fe1 C3 -122.0(7) . . 8_565 no
Cu1 As3 Fe1 As1 -6.67(5) . . . no
Cu1 As3 Fe1 As2 -40.10(4) . . . no
Cu1 As3 Fe1 C1 -178.06(13) . . . no
Cu1 As3 Fe1 C2 -139.1(2) . . . no
Cu1 As3 Fe1 C3 -115.1(3) . . . no
Cu1 As3 Fe1 As2 49.68(6) . . 8_565 no
Cu1 As3 Fe1 As3 89.87(5) . . 8_565 no
As2 As3 Fe1 As1 33.43(3) . . . no
As2 As3 Fe1 C1 -137.96(13) . . . no
As2 As3 Fe1 C2 -99.0(2) . . . no
As2 As3 Fe1 C3 -75.0(3) . . . no
As2 As3 Fe1 As2 89.77(5) . . 8_565 no
As2 As3 Fe1 As3 129.97(5) . . 8_565 no
As3 As3 Fe1 C3 155.0(3) 8_565 . . no
As2 As3 As3 Fe1 -44.59(5) . 8_565 . no
As2 As3 As3 As2 0.00(4) . 8_565 8_565 no
As2 As3 As3 Cu1 66.05(4) . 8_565 8_565 no
Cu1 As3 As3 Fe1 -110.64(5) . 8_565 . no
Cu1 As3 As3 As2 -66.05(4) . 8_565 8_565 no
Cu1 As3 As3 Cu1 0.00(3) . 8_565 8_565 no
As3 As3 Cu1 I1 14.64(6) 8_565 . . no
As3 As3 Cu1 I2 -101.90(4) 8_565 . . no
As3 As3 Cu1 As2 103.00(4) 8_565 . . no
Cu1 As3 Fe1 C2 158.2(3) . . 8_565 no
Cu1 As3 Fe1 C3 -162.1(7) . . 8_565 no
As3 As3 Fe1 As1 -96.53(4) 8_565 . . no
As3 As3 Fe1 As2 -129.97(5) 8_565 . . no
As3 As3 Fe1 C1 92.07(13) 8_565 . . no
As3 As3 Fe1 C2 131.0(2) 8_565 . . no
As2 As3 Cu1 I1 -88.36(6) . . . no
As2 As3 Cu1 I2 155.10(5) . . . no
As2 As3 Cu1 As2 58.91(4) . . 5_676 no
Fe1 As3 Cu1 I1 -49.38(7) . . . no
Fe1 As3 Cu1 I2 -165.92(4) . . . no
Fe1 As3 Cu1 As2 38.98(4) . . . no
Fe1 As3 Cu1 As2 97.89(5) . . 5_676 no
Cu3 As4 Cu2 I2 -111.68(6) . . 8_565 no
Cu3 As4 Cu2 As4 -74.57(4) . . 8_565 no
Cu3 As4 As5 As6 42.50(5) . . . no
Cu3 As4 As5 Fe2 87.01(5) . . . no
Fe2 As4 As5 As6 -44.51(5) . . . no
Fe2 As4 As5 Cu3 -87.01(5) . . . no
As4 As4 As5 As6 -2.81(7) 8_565 . . no
As4 As4 As5 Cu3 -45.31(5) 8_565 . . no
As4 As4 As5 Fe2 41.70(5) 8_565 . . no
As5 As4 Cu2 I2 108.34(5) . . . no
As5 As4 Cu2 I3 3.51(6) . . . no
As5 As4 Cu2 I2 -135.47(7) . . 8_565 no
As5 As4 Cu2 As4 -98.36(5) . . 8_565 no
Cu3 As4 Cu2 I2 132.14(4) . . . no
Cu3 As4 Cu2 I3 27.30(3) . . . no
Cu2 As4 As5 As6 65.23(6) . . . no
Cu2 As4 As5 Cu3 22.73(4) . . . no
Cu2 As4 As5 Fe2 109.74(5) . . . no
Fe2 As4 Cu3 As5 65.12(4) . . . no
Fe2 As4 Cu3 As6 27.19(3) . . . no
Fe2 As4 Cu3 As4 -65.76(4) . . 8_565 no
Fe2 As4 Cu3 As5 -28.47(4) . . 8_565 no
As4 As4 Cu3 I3 -105.59(5) 8_565 . . no
As4 As4 Cu3 As5 130.88(5) 8_565 . . no
As4 As4 Cu3 As6 92.95(4) 8_565 . . no
As5 As4 Fe2 As6 38.88(4) . . . no
As5 As4 Fe2 C7 -132.95(13) . . . no
As5 As4 Fe2 C8 -93.3(2) . . . no
As5 As4 Fe2 C9 -68.4(3) . . . no
As5 As4 Fe2 As4 133.88(6) . . 8_565 no
As5 As4 Fe2 As5 96.09(6) . . 8_565 no
As5 As4 Fe2 C8 -157.6(3) . . 8_565 no
Cu2 As4 Fe2 As5 -103.51(6) . . . no
Cu2 As4 Fe2 As6 -64.63(6) . . . no
Cu2 As4 Fe2 C7 123.54(13) . . . no
Cu2 As4 Fe2 C8 163.2(2) . . . no
Cu2 As4 Fe2 C9 -171.9(3) . . . no
Cu2 As4 Fe2 As4 30.37(6) . . 8_565 no
Cu2 As4 Fe2 As5 -7.42(7) . . 8_565 no
Cu2 As4 Fe2 C8 98.9(3) . . 8_565 no
Cu3 As4 Fe2 As5 -65.59(4) . . . no
Cu3 As4 Fe2 As6 -26.71(3) . . . no
Cu3 As4 Fe2 C7 161.47(13) . . . no
Cu3 As4 Fe2 C8 -158.9(2) . . . no
Cu3 As4 Fe2 C9 -134.0(3) . . . no
Cu3 As4 Fe2 As4 68.29(4) . . 8_565 no
Cu3 As4 Fe2 As5 30.50(5) . . 8_565 no
Cu3 As4 Fe2 C8 136.8(3) . . 8_565 no
As4 As4 Fe2 As5 -133.88(6) 8_565 . . no
As4 As4 Fe2 As6 -95.00(4) 8_565 . . no
As4 As4 Fe2 C7 93.18(13) 8_565 . . no
As4 As4 Fe2 C8 132.9(2) 8_565 . . no
As4 As4 Fe2 C9 157.7(3) 8_565 . . no
As5 As4 As4 Cu2 108.66(6) . 8_565 . no
As5 As4 As4 Cu3 44.07(5) . 8_565 . no
As5 As4 As4 Fe2 -41.35(5) . 8_565 . no
As5 As4 As4 As5 0.00(6) . 8_565 8_565 no
Cu2 As4 As4 Cu3 -64.59(5) . 8_565 . no
Cu2 As4 As4 Fe2 -150.01(6) . 8_565 . no
Cu3 As4 As4 Cu2 64.59(5) . 8_565 . no
Cu3 As4 As4 Fe2 -85.41(5) . 8_565 . no
Fe2 As4 As4 Cu2 150.01(6) . 8_565 . no
Fe2 As4 As4 Cu3 85.41(5) . 8_565 . no
Cu2 As4 Cu3 As6 166.90(4) . . . no
Cu2 As4 Cu3 As4 73.96(3) . . 8_565 no
Cu2 As4 Cu3 As5 111.25(4) . . 8_565 no
Fe2 As4 Cu2 I2 176.86(5) . . . no
Fe2 As4 Cu2 I3 72.02(6) . . . no
Fe2 As4 Cu2 I2 -66.95(9) . . 8_565 no
Fe2 As4 Cu2 As4 -29.85(6) . . 8_565 no
As4 As4 Cu2 I2 -153.29(5) 8_565 . . no
As4 As4 Cu2 I3 101.87(4) 8_565 . . no
As5 As4 Cu3 I3 123.53(5) . . . no
As5 As4 Cu3 As6 -37.93(4) . . . no
As5 As4 Cu3 As4 -130.88(5) . . 8_565 no
As5 As4 Cu3 As5 -93.59(5) . . 8_565 no
Cu2 As4 Cu3 I3 -31.64(4) . . . no
Cu2 As4 Cu3 As5 -155.17(5) . . . no
Fe2 As4 Cu3 I3 -171.35(4) . . . no
As4 As5 As6 Fe2 44.14(5) . . . no
As4 As5 As6 As5 4.54(7) . . 8_565 no
As4 As5 As6 Cu3 -45.42(6) . . . no
Fe2 As5 Cu3 As5 24.68(5) . . 8_565 no
As4 As5 Fe2 As6 -131.87(5) . . . no
As4 As5 Fe2 C7 68.5(3) . . . no
As4 As5 Fe2 C8 93.04(18) . . . no
As4 As5 Fe2 C9 132.9(2) . . . no
As4 As5 Fe2 As4 -37.82(5) . . 8_565 no
As4 As5 Fe2 As5 -95.61(6) . . 8_565 no
As4 As5 Fe2 C9 157.8(3) . . 8_565 no
As6 As5 Fe2 As4 131.87(5) . . . no
As6 As5 Fe2 C7 -159.6(3) . . . no
As6 As5 Fe2 C8 -135.10(19) . . . no
As6 As5 Fe2 C9 -95.2(2) . . . no
As6 As5 Fe2 As4 94.04(5) . . 8_565 no
As6 As5 Fe2 As5 36.26(5) . . 8_565 no
As6 As5 Fe2 C9 -70.3(3) . . 8_565 no
Cu3 As5 Fe2 As4 69.23(5) . . . no
Cu3 As5 Fe2 As6 -62.63(5) . . . no
Cu3 As5 Fe2 C7 137.7(3) . . . no
Cu3 As5 Fe2 C8 162.27(19) . . . no
Cu3 As5 Fe2 C9 -157.9(2) . . . no
Cu3 As5 Fe2 As4 31.41(5) . . 8_565 no
Cu3 As5 Fe2 As5 -26.37(5) . . 8_565 no
Cu3 As5 Fe2 C9 -133.0(3) . . 8_565 no
As4 As5 Cu3 As5 90.24(5) . . 8_565 no
As6 As5 Cu3 I3 130.75(11) . . . no
As6 As5 Cu3 As4 -132.14(6) . . . no
As6 As5 Cu3 As4 -95.16(5) . . 8_565 no
As6 As5 Cu3 As5 -41.90(5) . . 8_565 no
Fe2 As5 Cu3 I3 -162.67(10) . . . no
Fe2 As5 Cu3 As4 -65.55(5) . . . no
Fe2 As5 Cu3 As6 66.59(5) . . . no
Fe2 As5 Cu3 As4 -28.58(5) . . 8_565 no
Cu3 As5 As6 Fe2 89.56(6) . . . no
Cu3 As5 As6 As5 49.96(6) . . 8_565 no
Fe2 As5 As6 Cu3 -89.56(6) . . . no
Fe2 As5 As6 As5 -39.60(5) . . 8_565 no
As4 As5 Cu3 I3 -97.11(9) . . . no
As4 As5 Cu3 As6 132.14(6) . . . no
As4 As5 Cu3 As4 36.98(4) . . 8_565 no
Cu3 As6 Fe2 As4 28.78(3) . . . no
Cu3 As6 Fe2 As5 67.86(3) . . . no
Cu3 As6 Fe2 C8 134.3(3) . . . no
Cu3 As6 Fe2 C9 159.8(2) . . . no
As5 As6 Fe2 As4 96.64(5) 8_565 . . no
As5 As6 Fe2 As5 135.72(6) 8_565 . . no
As5 As6 Fe2 C8 -157.8(3) 8_565 . . no
As5 As6 Fe2 C9 -132.4(2) 8_565 . . no
As5 As6 Fe2 As4 -39.08(4) . . . no
As5 As6 Fe2 C8 66.5(3) . . . no
As5 As6 Fe2 C9 91.9(2) . . . no
As5 As6 Fe2 As4 -96.64(5) . . 8_565 no
As5 As6 Fe2 As5 -135.72(6) . . 8_565 no
As5 As6 Fe2 C8 157.8(3) . . 8_565 no
As5 As6 Fe2 C9 132.4(2) . . 8_565 no
As5 As6 Cu3 I3 -116.92(4) . . . no
As5 As6 Cu3 As4 36.63(4) . . . no
As5 As6 Cu3 As4 89.54(5) . . 8_565 no
As5 As6 Cu3 As5 126.17(6) . . 8_565 no
Fe2 As6 Cu3 I3 180.00 . . . no
Fe2 As6 Cu3 As4 -26.46(3) . . . no
Fe2 As6 Cu3 As5 -63.08(4) . . . no
As5 As6 Cu3 As4 -89.54(5) 8_565 . . no
As5 As6 Cu3 As5 -126.17(6) 8_565 . . no
As2 Fe1 C1 C2 45.0(6) . . . no
As3 Fe1 C1 C2 92.8(4) . . . no
C3 Fe1 C1 C2 -37.4(5) . . . no
As2 Fe1 C1 C2 -163.6(4) 8_565 . . no
As3 Fe1 C1 C2 148.7(4) 8_565 . . no
C2 Fe1 C1 C2 -118.5(7) 8_565 . . no
C3 Fe1 C1 C2 -81.2(5) 8_565 . . no
As2 Fe1 C1 C4 -75.7(2) . . . no
As3 Fe1 C1 C4 -27.93(3) . . . no
C2 Fe1 C1 C4 -120.7(4) . . . no
C3 Fe1 C1 C4 -158.1(3) . . . no
As2 Fe1 C1 C2 163.6(4) . . 8_565 no
As3 Fe1 C1 C2 -148.7(4) . . 8_565 no
C2 Fe1 C1 C2 118.5(7) . . 8_565 no
C3 Fe1 C1 C2 81.2(5) . . 8_565 no
C3 Fe1 C2 C1 81.2(5) 8_565 . . no
As1 Fe1 C2 C3 39.8(6) . . . no
As2 Fe1 C2 C3 93.1(5) . . . no
As3 Fe1 C2 C3 150.0(5) . . . no
C1 Fe1 C2 C3 -119.7(7) . . . no
As3 Fe1 C2 C3 -159.6(4) 8_565 . . no
C2 Fe1 C2 C3 -82.4(5) 8_565 . . no
C3 Fe1 C2 C3 -38.5(5) 8_565 . . no
As1 Fe1 C3 C2 -150.3(4) . . . no
As1 Fe1 C2 C1 159.6(4) . . . no
As2 Fe1 C2 C1 -147.1(4) . . . no
As3 Fe1 C2 C1 -90.3(4) . . . no
C3 Fe1 C2 C1 119.7(7) . . . no
As3 Fe1 C2 C1 -39.9(5) 8_565 . . no
C2 Fe1 C2 C1 37.4(5) 8_565 . . no
C3 Fe1 C2 C5 -156.3(9) 8_565 . . no
C3 Fe1 C3 C2 117.3(6) 8_565 . . no
As1 Fe1 C3 C6 -27.6(9) . . . no
As2 Fe1 C3 C6 28.5(9) . . . no
As3 Fe1 C3 C6 83.4(9) . . . no
C1 Fe1 C3 C6 159.1(10) . . . no
C2 Fe1 C3 C6 122.7(11) . . . no
As2 Fe1 C3 C6 -76.1(10) 8_565 . . no
As1 Fe1 C2 C5 -77.9(9) . . . no
As2 Fe1 C2 C5 -24.6(9) . . . no
As3 Fe1 C2 C5 32.3(9) . . . no
C1 Fe1 C2 C5 122.6(10) . . . no
C3 Fe1 C2 C5 -117.7(10) . . . no
As3 Fe1 C2 C5 82.7(9) 8_565 . . no
C2 Fe1 C2 C5 159.9(9) 8_565 . . no
C2 Fe1 C3 C2 79.0(5) 8_565 . . no
As3 Fe1 C3 C6 176.5(6) 8_565 . . no
C2 Fe1 C3 C6 -158.4(10) 8_565 . . no
As2 Fe1 C3 C2 -94.2(4) . . . no
As3 Fe1 C3 C2 -39.3(6) . . . no
C1 Fe1 C3 C2 36.4(4) . . . no
As2 Fe1 C3 C2 161.3(4) 8_565 . . no
As3 Fe1 C3 C2 53.9(10) 8_565 . . no
C2 Fe1 C3 C3 -117.3(6) . . 8_565 no
As1 Fe1 C3 C3 92.4(4) . . 8_565 no
As2 Fe1 C3 C3 148.5(4) . . 8_565 no
C3 Fe1 C3 C6 -120.0(11) 8_565 . . no
C1 Fe1 C3 C3 -80.9(4) . . 8_565 no
As3 Fe1 C3 C3 -156.6(4) . . 8_565 no
As6 Fe2 C9 C12 -27.6(7) . . . no
As5 Fe2 C9 C12 29.1(7) . . . no
C9 Fe2 C8 C7 118.9(6) . . . no
As4 Fe2 C8 C7 -40.8(5) 8_565 . . no
C7 Fe2 C9 C12 158.8(8) . . . no
C8 Fe2 C9 C12 121.4(9) . . . no
As5 Fe2 C9 C12 -79.8(8) 8_565 . . no
C8 Fe2 C9 C12 -158.1(8) 8_565 . . no
As4 Fe2 C9 C12 80.4(7) . . . no
C7 Fe2 C8 C9 -118.9(6) . . . no
C9 Fe2 C9 C12 -120.4(9) 8_565 . . no
C8 Fe2 C8 C7 37.3(4) 8_565 . . no
C9 Fe2 C8 C7 80.7(5) 8_565 . . no
As4 Fe2 C8 C9 148.9(4) . . . no
As5 Fe2 C8 C9 91.9(4) . . . no
As6 Fe2 C8 C9 41.8(5) . . . no
C9 Fe2 C9 C8 118.3(6) 8_565 . . no
C7 Fe2 C9 C8 37.4(4) . . . no
As5 Fe2 C9 C8 158.8(4) 8_565 . . no
C8 Fe2 C9 C8 80.6(5) 8_565 . . no
As5 Fe2 C7 C8 159.6(3) . . 8_565 no
C8 Fe2 C7 C8 119.0(7) . . 8_565 no
C9 Fe2 C7 C8 81.5(5) . . 8_565 no
As4 Fe2 C7 C8 92.0(4) . . . no
As5 Fe2 C7 C8 40.6(6) . . . no
C9 Fe2 C7 C8 -37.6(4) . . . no
As4 Fe2 C7 C8 149.0(4) 8_565 . . no
As5 Fe2 C7 C8 -159.6(3) 8_565 . . no
C8 Fe2 C7 C8 -119.0(7) 8_565 . . no
C9 Fe2 C7 C8 -81.5(5) 8_565 . . no
As4 Fe2 C7 C10 -28.54(3) . . . no
As5 Fe2 C7 C10 -79.9(2) . . . no
C8 Fe2 C7 C10 -120.5(4) . . . no
C9 Fe2 C7 C10 -158.1(2) . . . no
As4 Fe2 C7 C8 -149.0(4) . . 8_565 no
C9 Fe2 C8 C11 -120.3(9) . . . no
As4 Fe2 C8 C11 80.1(7) 8_565 . . no
C8 Fe2 C8 C11 158.2(7) 8_565 . . no
C9 Fe2 C8 C11 -158.4(7) 8_565 . . no
As4 Fe2 C9 C8 -40.9(5) . . . no
As4 Fe2 C8 C7 -92.2(4) . . . no
As5 Fe2 C8 C7 -149.2(4) . . . no
As6 Fe2 C8 C7 160.7(4) . . . no
As4 Fe2 C8 C9 -159.6(4) 8_565 . . no
C8 Fe2 C8 C9 -81.5(5) 8_565 . . no
C9 Fe2 C8 C9 -38.1(4) 8_565 . . no
As6 Fe2 C8 C11 -78.5(7) . . . no
As4 Fe2 C8 C11 28.6(7) . . . no
As5 Fe2 C8 C11 -28.4(7) . . . no
As6 Fe2 C9 C9 92.8(4) . . 8_565 no
C7 Fe2 C9 C9 -80.9(4) . . 8_565 no
C8 Fe2 C9 C9 -118.3(6) . . 8_565 no
As6 Fe2 C9 C8 -149.0(4) . . . no
As4 Fe2 C9 C9 -159.2(3) . . 8_565 no
C7 Fe2 C8 C11 120.9(8) . . . no
As5 Fe2 C9 C8 -92.3(4) . . . no
As5 Fe2 C9 C9 149.5(4) . . 8_565 no
C4 C1 C2 C3 -176.7(10) . . . no
C2 C1 C2 C5 175.3(8) 8_565 . . no
C4 C1 C2 Fe1 123.0(11) . . . no
C2 C1 C2 Fe1 -60.0(6) 8_565 . . no
C4 C1 C2 C5 -1.7(16) . . . no
C2 C1 C2 Fe1 60.0(6) . 8_565 . no
C2 C1 C2 C3 0.3(10) 8_565 . . no
Fe1 C1 C2 C5 -124.7(8) . . . no
Fe1 C1 C2 C3 60.3(5) . . . no
C1 C2 C3 C3 -0.2(9) . . 8_565 no
C1 C2 C3 Fe1 -60.8(6) . . . no
C5 C2 C3 C6 0.1(13) . . . no
C1 C2 C3 C6 175.2(8) . . . no
C5 C2 C3 Fe1 124.0(8) . . . no
Fe1 C2 C3 C3 60.6(5) . . 8_565 no
C5 C2 C3 C3 -175.4(7) . . 8_565 no
Fe1 C2 C3 C6 -124.0(8) . . . no
C6 C3 C3 C6 0.0(13) . 8_565 8_565 no
C2 C3 C3 C6 175.6(8) . 8_565 8_565 no
C6 C3 C3 C2 -175.6(8) . 8_565 8_565 no
C6 C3 C3 Fe1 124.1(8) . 8_565 . no
C2 C3 C3 Fe1 -60.4(5) . 8_565 . no
C2 C3 C3 C2 0.0(8) . 8_565 8_565 no
C10 C7 C8 Fe2 122.7(10) . . . no
C10 C7 C8 C9 -177.7(9) . . . no
Fe2 C7 C8 C11 -123.5(8) . . . no
Fe2 C7 C8 C9 59.7(5) . . . no
C8 C7 C8 Fe2 -60.0(6) 8_565 . . no
C8 C7 C8 Fe2 60.0(6) . 8_565 . no
C10 C7 C8 C11 -0.8(14) . . . no
C8 C7 C8 C9 -0.3(9) 8_565 . . no
C8 C7 C8 C11 176.5(7) 8_565 . . no
Fe2 C8 C9 C12 -123.0(8) . . . no
C11 C8 C9 C12 0.0(12) . . . no
C11 C8 C9 C9 -176.7(7) . . 8_565 no
Fe2 C8 C9 C9 60.4(5) . . 8_565 no
C7 C8 C9 Fe2 -60.2(6) . . . no
C7 C8 C9 C12 176.8(8) . . . no
C7 C8 C9 C9 0.2(8) . . 8_565 no
C11 C8 C9 Fe2 123.0(8) . . . no
C8 C9 C9 Fe2 -60.9(5) . 8_565 . no
C8 C9 C9 C8 0.0(8) . 8_565 8_565 no
C8 C9 C9 C12 176.6(7) . 8_565 8_565 no
C12 C9 C9 Fe2 122.5(8) . 8_565 . no
C12 C9 C9 C8 -176.6(7) . 8_565 8_565 no
C12 C9 C9 C12 0.0(12) . 8_565 8_565 no
